data_4001548
loop_
_publ_author_name
'Ballabh, Amar'
'Trivedi, Darshak R.'
'Dastidar, Parthasarathi'

_publ_section_title
;
 New Series of Organogelators Derived from a Combinatorial Library of
 Primary Ammonium Monocarboxylate Salts
;
_journal_issue 16
_journal_name_full 'Chemistry of Materials'
_journal_page_first 3795
_journal_paper_doi 10.1021/cm0605015
_journal_volume 18
_journal_year 2006
_chemical_formula_sum 'C20 H32 Br N O2'
_chemical_formula_weight 398.38
_chemical_name_systematic
; 
 ? 
;
_space_group_IT_number 61
_symmetry_cell_setting orthorhombic
_symmetry_space_group_name_Hall '-P 2ac 2ab'
_symmetry_space_group_name_H-M 'P b c a'
_atom_sites_solution_hydrogens geom
_atom_sites_solution_primary direct
_atom_sites_solution_secondary difmap
_audit_creation_method SHELXL-97
_cell_angle_alpha 90.00
_cell_angle_beta 90.00
_cell_angle_gamma 90.00
_cell_formula_units_Z 8
_cell_length_a 14.342(2)
_cell_length_b 5.7760(8)
_cell_length_c 51.085(7)
_cell_measurement_temperature 293(2)
_cell_volume 4231.9(10)
_computing_cell_refinement 'BRUKER AXS SMART 3'
_computing_data_collection 'BRUKER AXS SMART 3'
_computing_data_reduction 'BRUKER AXS SMART 3'
_computing_molecular_graphics 'PLATON, MERCURY 1.2'
_computing_structure_refinement 'SHELXL-97 (Shelrick, 1997)'
_computing_structure_solution 'SHELXS 97 (Shelrick, 1997)'
_diffrn_ambient_temperature 293(2)
_diffrn_detector_area_resol_mean 0.3
_diffrn_measured_fraction_theta_full 1.000
_diffrn_measured_fraction_theta_max 1.000
_diffrn_measurement_device_type 'BRUKER SMART CCD AREA DETECTOR'
_diffrn_measurement_method PHI-OMEGA
_diffrn_radiation_monochromator graphite
_diffrn_radiation_source 'fine-focus sealed tube'
_diffrn_radiation_type MoK\a
_diffrn_radiation_wavelength 0.71073
_diffrn_reflns_av_R_equivalents 0.0469
_diffrn_reflns_av_sigmaI/netI 0.0388
_diffrn_reflns_limit_h_max 15
_diffrn_reflns_limit_h_min -10
_diffrn_reflns_limit_k_max 6
_diffrn_reflns_limit_k_min -6
_diffrn_reflns_limit_l_max 55
_diffrn_reflns_limit_l_min -53
_diffrn_reflns_number 15314
_diffrn_reflns_theta_full 22.50
_diffrn_reflns_theta_max 22.50
_diffrn_reflns_theta_min 1.59
_diffrn_standards_decay_% <10%
_exptl_absorpt_coefficient_mu 1.954
_exptl_absorpt_correction_type SADABS
_exptl_crystal_colour COLORLESS
_exptl_crystal_density_diffrn 1.251
_exptl_crystal_density_method 'not measured'
_exptl_crystal_description PLATE
_exptl_crystal_F_000 1680
_exptl_crystal_size_max 0.97mm
_exptl_crystal_size_mid 0.56mm
_exptl_crystal_size_min 0.12mm
_refine_diff_density_max 0.485
_refine_diff_density_min -0.558
_refine_diff_density_rms 0.074
_refine_ls_extinction_method none
_refine_ls_goodness_of_fit_ref 1.168
_refine_ls_hydrogen_treatment mixed
_refine_ls_matrix_type full
_refine_ls_number_parameters 213
_refine_ls_number_reflns 2769
_refine_ls_number_restraints 0
_refine_ls_restrained_S_all 1.168
_refine_ls_R_factor_all 0.0881
_refine_ls_R_factor_gt 0.0664
_refine_ls_shift/su_max 0.000
_refine_ls_shift/su_mean 0.000
_refine_ls_structure_factor_coef Fsqd
_refine_ls_weighting_details 'calc w=1/[\s^2^(Fo^2^)+(0.0749P)^2^+9.1505P] where P=(Fo^2^+2Fc^2^)/3'
_refine_ls_weighting_scheme calc
_refine_ls_wR_factor_gt 0.1693
_refine_ls_wR_factor_ref 0.1827
_reflns_number_gt 2064
_reflns_number_total 2769
_reflns_threshold_expression >2sigma(I)
_cod_data_source_file cm0605015si20060301_073107.cif
_cod_data_source_block ab0668
_cod_depositor_comments
;
The following automatic conversions were performed:

'_symmetry_cell_setting' value 'ORTHORHOMBIC' changed to
'orthorhombic' according to
/home/saulius/struct/CIF-dictionaries/cif_core.dic dictionary named
'cif_core.dic' version 2.4.1 from 2010-06-29.

Automatic conversion script
Id: cif_fix_values 1715 2011-07-08 13:25:40Z adriana 
;
_cod_original_sg_symbol_H-M 'P bca'
_cod_database_code 4001548

loop_
_symmetry_equiv_pos_as_xyz
'x, y, z'
'-x+1/2, -y, z+1/2'
'x+1/2, -y+1/2, -z'
'-x, y+1/2, -z+1/2'
'-x, -y, -z'
'x-1/2, y, -z-1/2'
'-x-1/2, y-1/2, z'
'x, -y-1/2, z-1/2'

loop_
_atom_site_label
_atom_site_type_symbol
_atom_site_fract_x
_atom_site_fract_y
_atom_site_fract_z
_atom_site_U_iso_or_equiv
_atom_site_adp_type
_atom_site_occupancy
_atom_site_symmetry_multiplicity
_atom_site_calc_flag
_atom_site_refinement_flags
Br1 Br 0.15459(6) 1.16070(15) 0.152225(14) 0.0770(4) Uani 1 1 d .
N1 N 0.6104(7) 0.5811(11) 0.02503(12) 0.131(4) Uani 1 1 d .
H1NA H 0.5517 0.6288 0.0236 0.197 Uiso 1 1 calc R
H1NB H 0.6211 0.4689 0.0135 0.197 Uiso 1 1 calc R
H1NC H 0.6488 0.6991 0.0219 0.197 Uiso 1 1 calc R
O1 O 0.1523(3) 0.4669(8) -0.01227(9) 0.0678(13) Uani 1 1 d .
O2 O 0.0928(3) 0.2156(7) 0.01576(8) 0.0629(13) Uani 1 1 d .
C1 C 0.1250(5) 0.4125(12) 0.00998(13) 0.0538(17) Uani 1 1 d .
C2 C 0.1312(5) 0.5899(11) 0.03129(13) 0.0582(18) Uani 1 1 d .
H2 H 0.1604 0.7295 0.0275 0.070 Uiso 1 1 calc R
C3 C 0.0986(4) 0.5621(11) 0.05456(12) 0.0499(16) Uani 1 1 d .
H3 H 0.0656 0.4258 0.0573 0.060 Uiso 1 1 calc R
C4 C 0.1066(4) 0.7159(10) 0.07729(11) 0.0442(15) Uani 1 1 d .
C5 C 0.0779(5) 0.6390(11) 0.10159(13) 0.0590(18) Uani 1 1 d .
H5 H 0.0492 0.4952 0.1030 0.071 Uiso 1 1 calc R
C6 C 0.0907(3) 0.7704(7) 0.12395(7) 0.0616(19) Uani 1 1 d .
H6 H 0.0708 0.7167 0.1402 0.074 Uiso 1 1 calc R
C7 C 0.1340(3) 0.9840(7) 0.12158(7) 0.0522(17) Uani 1 1 d R
C8 C 0.1627(3) 1.0628(7) 0.09795(7) 0.0475(15) Uani 1 1 d R
H8 H 0.1917 1.2064 0.0966 0.057 Uiso 1 1 calc R
C9 C 0.1489(4) 0.9296(11) 0.07576(12) 0.0493(15) Uani 1 1 d .
H9 H 0.1685 0.9852 0.0596 0.059 Uiso 1 1 calc R
C10 C 0.6256(5) 0.4984(12) 0.04990(12) 0.0592(18) Uani 1 1 d .
H10A H 0.6856 0.4209 0.0496 0.071 Uiso 1 1 calc R
H10B H 0.5792 0.3792 0.0529 0.071 Uiso 1 1 calc R
C11 C 0.6255(7) 0.6413(13) 0.07257(13) 0.087(3) Uani 1 1 d .
H11A H 0.6740 0.7560 0.0699 0.105 Uiso 1 1 calc R
H11B H 0.5668 0.7246 0.0724 0.105 Uiso 1 1 calc R
C12 C 0.6371(6) 0.5583(15) 0.09821(13) 0.084(2) Uani 1 1 d .
H12A H 0.6978 0.4842 0.0985 0.101 Uiso 1 1 calc R
H12B H 0.5917 0.4352 0.1002 0.101 Uiso 1 1 calc R
C13 C 0.6320(6) 0.6924(16) 0.12201(14) 0.083(2) Uani 1 1 d .
H13A H 0.6802 0.8098 0.1208 0.100 Uiso 1 1 calc R
H13B H 0.5728 0.7735 0.1216 0.100 Uiso 1 1 calc R
C14 C 0.6400(8) 0.591(2) 0.14759(15) 0.115(4) Uani 1 1 d .
H14A H 0.7011 0.5189 0.1484 0.138 Uiso 1 1 calc R
H14B H 0.5948 0.4660 0.1483 0.138 Uiso 1 1 calc R
C15 C 0.6291(7) 0.724(2) 0.17181(15) 0.114(4) Uani 1 1 d .
H15A H 0.6764 0.8442 0.1717 0.137 Uiso 1 1 calc R
H15B H 0.5692 0.8019 0.1709 0.137 Uiso 1 1 calc R
C16 C 0.6338(9) 0.610(2) 0.19720(16) 0.132(4) Uani 1 1 d .
H16A H 0.5860 0.4913 0.1972 0.158 Uiso 1 1 calc R
H16B H 0.6933 0.5303 0.1979 0.158 Uiso 1 1 calc R
C17 C 0.6246(8) 0.734(2) 0.22145(17) 0.125(4) Uani 1 1 d .
H17A H 0.5656 0.8156 0.2207 0.150 Uiso 1 1 calc R
H17B H 0.6730 0.8515 0.2216 0.150 Uiso 1 1 calc R
C18 C 0.6283(9) 0.619(2) 0.24673(17) 0.139(4) Uani 1 1 d .
H18A H 0.5806 0.5003 0.2462 0.166 Uiso 1 1 calc R
H18B H 0.6876 0.5389 0.2473 0.166 Uiso 1 1 calc R
C19 C 0.6191(12) 0.726(3) 0.2707(2) 0.180(6) Uani 1 1 d .
H19A H 0.5595 0.8059 0.2704 0.216 Uiso 1 1 calc R
H19B H 0.6667 0.8457 0.2714 0.216 Uiso 1 1 calc R
C20 C 0.6237(11) 0.602(3) 0.2955(2) 0.193(7) Uani 1 1 d .
H20A H 0.6534 0.4551 0.2928 0.290 Uiso 1 1 calc R
H20B H 0.5618 0.5785 0.3021 0.290 Uiso 1 1 calc R
H20C H 0.6590 0.6913 0.3079 0.290 Uiso 1 1 calc R

loop_
_atom_site_aniso_label
_atom_site_aniso_U_11
_atom_site_aniso_U_22
_atom_site_aniso_U_33
_atom_site_aniso_U_23
_atom_site_aniso_U_13
_atom_site_aniso_U_12
Br1 0.0933(6) 0.0779(6) 0.0598(5) -0.0284(4) -0.0048(4) 0.0010(5)
N1 0.290(11) 0.053(4) 0.051(4) -0.004(3) -0.026(5) -0.030(6)
O1 0.106(4) 0.046(3) 0.052(3) -0.007(2) 0.012(3) -0.010(3)
O2 0.096(4) 0.035(2) 0.057(3) -0.005(2) 0.014(2) -0.015(2)
C1 0.063(4) 0.050(4) 0.048(4) -0.010(3) 0.000(3) 0.009(3)
C2 0.084(5) 0.040(4) 0.051(4) -0.003(3) -0.002(3) -0.006(3)
C3 0.058(4) 0.039(3) 0.053(4) -0.001(3) 0.001(3) -0.006(3)
C4 0.042(3) 0.043(4) 0.048(4) -0.002(3) 0.000(3) 0.003(3)
C5 0.077(5) 0.039(4) 0.061(4) -0.007(3) 0.014(4) -0.008(3)
C6 0.083(5) 0.055(4) 0.047(4) -0.006(3) 0.016(4) 0.000(4)
C7 0.054(4) 0.052(4) 0.051(4) -0.018(3) -0.001(3) 0.004(3)
C8 0.046(4) 0.035(3) 0.061(4) -0.009(3) 0.001(3) -0.004(3)
C9 0.054(4) 0.048(4) 0.046(4) 0.001(3) 0.007(3) 0.004(3)
C10 0.079(5) 0.054(4) 0.044(4) 0.001(3) 0.003(3) 0.004(4)
C11 0.157(8) 0.059(5) 0.045(4) -0.007(4) -0.014(5) -0.015(5)
C12 0.120(7) 0.084(6) 0.049(4) 0.000(4) 0.003(4) 0.007(5)
C13 0.098(6) 0.097(6) 0.054(5) -0.004(4) -0.010(4) -0.009(5)
C14 0.152(9) 0.140(10) 0.053(5) 0.002(5) 0.002(5) 0.026(7)
C15 0.114(7) 0.178(11) 0.050(5) -0.008(6) -0.007(5) -0.006(7)
C16 0.197(12) 0.152(10) 0.047(5) 0.002(6) 0.008(6) 0.021(9)
C17 0.151(9) 0.169(11) 0.054(6) -0.003(6) -0.006(6) -0.002(8)
C18 0.207(12) 0.159(11) 0.050(6) 0.012(6) 0.005(6) -0.013(9)
C19 0.272(17) 0.204(15) 0.065(7) 0.006(9) 0.006(9) 0.007(14)
C20 0.31(2) 0.205(16) 0.066(7) 0.025(8) -0.008(9) -0.013(15)

loop_
_atom_type_symbol
_atom_type_description
_atom_type_scat_dispersion_real
_atom_type_scat_dispersion_imag
_atom_type_scat_source
C C 0.0033 0.0016 'International Tables Vol C Tables 4.2.6.8 and 6.1.1.4'
H H 0.0000 0.0000 'International Tables Vol C Tables 4.2.6.8 and 6.1.1.4'
Br Br -0.2901 2.4595 'International Tables Vol C Tables 4.2.6.8 and 6.1.1.4'
N N 0.0061 0.0033 'International Tables Vol C Tables 4.2.6.8 and 6.1.1.4'
O O 0.0106 0.0060 'International Tables Vol C Tables 4.2.6.8 and 6.1.1.4'

loop_
_geom_angle_atom_site_label_1
_geom_angle_atom_site_label_2
_geom_angle_atom_site_label_3
_geom_angle
C10 N1 H1NA 109.5
C10 N1 H1NB 109.5
H1NA N1 H1NB 109.5
C10 N1 H1NC 109.5
H1NA N1 H1NC 109.5
H1NB N1 H1NC 109.5
O1 C1 O2 123.8(6)
O1 C1 C2 118.2(6)
O2 C1 C2 117.9(6)
C3 C2 C1 124.4(6)
C3 C2 H2 117.8
C1 C2 H2 117.8
C2 C3 C4 128.9(6)
C2 C3 H3 115.6
C4 C3 H3 115.6
C9 C4 C5 118.1(6)
C9 C4 C3 122.1(5)
C5 C4 C3 119.6(6)
C4 C5 C6 121.7(6)
C4 C5 H5 119.1
C6 C5 H5 119.1
C5 C6 C7 118.4(3)
C5 C6 H6 120.8
C7 C6 H6 120.8
C8 C7 C6 120.9
C8 C7 Br1 120.58(13)
C6 C7 Br1 118.53(13)
C7 C8 C9 120.0(3)
C7 C8 H8 120.0
C9 C8 H8 120.0
C4 C9 C8 120.9(5)
C4 C9 H9 119.5
C8 C9 H9 119.5
N1 C10 C11 123.4(7)
N1 C10 H10A 106.5
C11 C10 H10A 106.5
N1 C10 H10B 106.5
C11 C10 H10B 106.5
H10A C10 H10B 106.5
C12 C11 C10 124.1(7)
C12 C11 H11A 106.3
C10 C11 H11A 106.3
C12 C11 H11B 106.3
C10 C11 H11B 106.3
H11A C11 H11B 106.4
C11 C12 C13 126.6(8)
C11 C12 H12A 105.7
C13 C12 H12A 105.7
C11 C12 H12B 105.7
C13 C12 H12B 105.7
H12A C12 H12B 106.1
C14 C13 C12 122.8(9)
C14 C13 H13A 106.6
C12 C13 H13A 106.6
C14 C13 H13B 106.6
C12 C13 H13B 106.6
H13A C13 H13B 106.6
C13 C14 C15 122.9(10)
C13 C14 H14A 106.6
C15 C14 H14A 106.6
C13 C14 H14B 106.6
C15 C14 H14B 106.6
H14A C14 H14B 106.6
C16 C15 C14 120.5(11)
C16 C15 H15A 107.2
C14 C15 H15A 107.2
C16 C15 H15B 107.2
C14 C15 H15B 107.2
H15A C15 H15B 106.8
C17 C16 C15 122.5(11)
C17 C16 H16A 106.7
C15 C16 H16A 106.7
C17 C16 H16B 106.7
C15 C16 H16B 106.7
H16A C16 H16B 106.6
C16 C17 C18 122.4(11)
C16 C17 H17A 106.7
C18 C17 H17A 106.7
C16 C17 H17B 106.7
C18 C17 H17B 106.7
H17A C17 H17B 106.6
C19 C18 C17 125.5(12)
C19 C18 H18A 105.9
C17 C18 H18A 105.9
C19 C18 H18B 105.9
C17 C18 H18B 105.9
H18A C18 H18B 106.3
C18 C19 C20 123.1(14)
C18 C19 H19A 106.5
C20 C19 H19A 106.5
C18 C19 H19B 106.5
C20 C19 H19B 106.5
H19A C19 H19B 106.5
C19 C20 H20A 109.5
C19 C20 H20B 109.5
H20A C20 H20B 109.5
C19 C20 H20C 109.5
H20A C20 H20C 109.5
H20B C20 H20C 109.5

loop_
_geom_bond_atom_site_label_1
_geom_bond_atom_site_label_2
_geom_bond_distance
Br1 C7 1.892(4)
N1 C10 1.375(8)
N1 H1NA 0.8900
N1 H1NB 0.8900
N1 H1NC 0.8900
O1 C1 1.242(8)
O2 C1 1.262(8)
C1 C2 1.498(9)
C2 C3 1.287(8)
C2 H2 0.9300
C3 C4 1.466(8)
C3 H3 0.9300
C4 C9 1.378(9)
C4 C5 1.381(8)
C5 C6 1.384(7)
C5 H5 0.9300
C6 C7 1.3861
C6 H6 0.9300
C7 C8 1.3539
C8 C9 1.384(7)
C8 H8 0.9300
C9 H9 0.9300
C10 C11 1.422(9)
C10 H10A 0.9700
C10 H10B 0.9700
C11 C12 1.405(10)
C11 H11A 0.9700
C11 H11B 0.9700
C12 C13 1.444(10)
C12 H12A 0.9700
C12 H12B 0.9700
C13 C14 1.437(11)
C13 H13A 0.9700
C13 H13B 0.9700
C14 C15 1.467(13)
C14 H14A 0.9700
C14 H14B 0.9700
C15 C16 1.457(13)
C15 H15A 0.9700
C15 H15B 0.9700
C16 C17 1.437(13)
C16 H16A 0.9700
C16 H16B 0.9700
C17 C18 1.453(13)
C17 H17A 0.9700
C17 H17B 0.9700
C18 C19 1.378(15)
C18 H18A 0.9700
C18 H18B 0.9700
C19 C20 1.458(15)
C19 H19A 0.9700
C19 H19B 0.9700
C20 H20A 0.9600
C20 H20B 0.9600
C20 H20C 0.9600

loop_
_geom_hbond_atom_site_label_D
_geom_hbond_atom_site_label_H
_geom_hbond_atom_site_label_A
_geom_hbond_distance_DH
_geom_hbond_distance_HA
_geom_hbond_distance_DA
_geom_hbond_angle_DHA
_geom_hbond_site_symmetry_A
N1 H1NA O2 0.89 2.17 3.054(11) 172.6 7_665
N1 H1NB O2 0.89 1.88 2.710(7) 154.6 3
N1 H1NB O1 0.89 2.56 3.287(8) 139.7 3
N1 H1NC O1 0.89 1.99 2.757(8) 143.3 3_565
